data_7014866
loop_
_publ_author_name
'Zhang, Furen'
'Song, Haibin'
'Zi, Guofu'

_publ_section_title
;
 Synthesis and catalytic activity of group 5 metal amides with chiral
 biaryldiamine-based ligands.
;
_journal_issue 7
_journal_name_full 'Dalton transactions (Cambridge, England : 2003)'
_journal_page_first 1547
_journal_page_last 1566
_journal_paper_doi 10.1039/c0dt01229g
_journal_volume 40
_journal_year 2011
_chemical_formula_moiety 'C40 H52 N5 Nb O2'
_chemical_formula_sum 'C40 H52 N5 Nb O2'
_chemical_formula_weight 727.78
_chemical_name_systematic
;
?
;
_space_group_IT_number 2
_symmetry_cell_setting triclinic
_symmetry_space_group_name_Hall '-P 1'
_symmetry_space_group_name_H-M 'P -1'
_atom_sites_solution_hydrogens geom
_atom_sites_solution_primary direct
_atom_sites_solution_secondary difmap
_audit_creation_method SHELXL-97
_cell_angle_alpha 98.091(3)
_cell_angle_beta 103.416(4)
_cell_angle_gamma 90.473(4)
_cell_formula_units_Z 2
_cell_length_a 9.757(2)
_cell_length_b 12.302(3)
_cell_length_c 15.936(3)
_cell_measurement_reflns_used 7593
_cell_measurement_temperature 113(2)
_cell_measurement_theta_max 31.3
_cell_measurement_theta_min 1.7
_cell_volume 1840.4(7)
_computing_cell_refinement CrystalClear
_computing_data_collection CrystalClear
_computing_data_reduction CrystalClear
_computing_publication_material 'CrystalStructure 3.8'
_computing_structure_refinement 'SHELXL-97 (Sheldrick, 1997)'
_computing_structure_solution 'SHELXS-97 (Sheldrick, 1990)'
_diffrn_ambient_temperature 113(2)
_diffrn_detector_area_resol_mean 14.63
_diffrn_measured_fraction_theta_full 0.999
_diffrn_measured_fraction_theta_max 0.999
_diffrn_measurement_device_type 'Rigaku Saturn'
_diffrn_measurement_method \w
_diffrn_radiation_monochromator multilayer
_diffrn_radiation_source 'rotating anode'
_diffrn_radiation_type MoK\a
_diffrn_radiation_wavelength 0.71075
_diffrn_reflns_av_R_equivalents 0.0402
_diffrn_reflns_av_sigmaI/netI 0.0463
_diffrn_reflns_limit_h_max 12
_diffrn_reflns_limit_h_min -12
_diffrn_reflns_limit_k_max 16
_diffrn_reflns_limit_k_min -16
_diffrn_reflns_limit_l_max 20
_diffrn_reflns_limit_l_min -20
_diffrn_reflns_number 31741
_diffrn_reflns_theta_full 27.88
_diffrn_reflns_theta_max 27.88
_diffrn_reflns_theta_min 1.67
_diffrn_standards_decay_% 0
_diffrn_standards_interval_count 0
_diffrn_standards_interval_time 0
_diffrn_standards_number 0
_exptl_absorpt_coefficient_mu 0.368
_exptl_absorpt_correction_T_max 0.9301
_exptl_absorpt_correction_T_min 0.9104
_exptl_absorpt_correction_type multi-scan
_exptl_absorpt_process_details CrystalClear
_exptl_crystal_colour yellow
_exptl_crystal_density_diffrn 1.313
_exptl_crystal_density_method 'not measured'
_exptl_crystal_description block
_exptl_crystal_F_000 768
_exptl_crystal_size_max 0.26
_exptl_crystal_size_mid 0.22
_exptl_crystal_size_min 0.20
_refine_diff_density_max 0.609
_refine_diff_density_min -0.487
_refine_diff_density_rms 0.073
_refine_ls_extinction_coef 0.0221(8)
_refine_ls_extinction_expression Fc^*^=kFc[1+0.001xFc^2^\l^3^/sin(2\q)]^-1/4^
_refine_ls_extinction_method SHELXL
_refine_ls_goodness_of_fit_ref 1.094
_refine_ls_hydrogen_treatment constr
_refine_ls_matrix_type full
_refine_ls_number_parameters 448
_refine_ls_number_reflns 8743
_refine_ls_number_restraints 0
_refine_ls_restrained_S_all 1.094
_refine_ls_R_factor_all 0.0343
_refine_ls_R_factor_gt 0.0309
_refine_ls_shift/su_max 0.003
_refine_ls_shift/su_mean 0.000
_refine_ls_structure_factor_coef Fsqd
_refine_ls_weighting_details 'calc w=1/[\s^2^(Fo^2^)+(0.0419P)^2^+0.0316P] where P=(Fo^2^+2Fc^2^)/3'
_refine_ls_weighting_scheme calc
_refine_ls_wR_factor_gt 0.0814
_refine_ls_wR_factor_ref 0.0827
_reflns_number_gt 7881
_reflns_number_total 8743
_reflns_threshold_expression >2sigma(I)
_cod_data_source_file C0DT01229G.TXT
_cod_data_source_block compound8
_cod_original_cell_volume 1840.3(6)
_cod_database_code 7014866

loop_
_symmetry_equiv_pos_as_xyz
'x, y, z'
'-x, -y, -z'

loop_
_atom_site_label
_atom_site_type_symbol
_atom_site_fract_x
_atom_site_fract_y
_atom_site_fract_z
_atom_site_U_iso_or_equiv
_atom_site_adp_type
_atom_site_occupancy
_atom_site_symmetry_multiplicity
_atom_site_calc_flag
_atom_site_refinement_flags
_atom_site_disorder_assembly
_atom_site_disorder_group
Nb1 Nb 0.190841(15) 0.993758(12) 0.298012(9) 0.01340(6) Uani 1 1 d . . .
O1 O 0.27870(12) 0.86086(9) 0.36827(7) 0.0173(2) Uani 1 1 d . . .
O2 O -0.01205(11) 0.94864(9) 0.30195(7) 0.0155(2) Uani 1 1 d . . .
N1 N 0.17357(15) 0.81640(11) 0.23103(9) 0.0155(3) Uani 1 1 d . . .
N2 N -0.20732(15) 0.83573(11) 0.23203(9) 0.0163(3) Uani 1 1 d . . .
N3 N 0.38752(14) 1.01873(12) 0.28557(9) 0.0176(3) Uani 1 1 d . . .
N4 N 0.22226(15) 1.08689(11) 0.41182(9) 0.0170(3) Uani 1 1 d . . .
N5 N 0.12519(14) 1.07888(11) 0.20129(9) 0.0161(3) Uani 1 1 d . . .
C1 C -0.02292(18) 0.68661(13) 0.15244(11) 0.0172(3) Uani 1 1 d . . .
C2 C 0.09647(17) 0.75184(13) 0.15396(10) 0.0154(3) Uani 1 1 d . . .
C3 C 0.13320(18) 0.76441(14) 0.07595(11) 0.0184(4) Uani 1 1 d . . .
H3 H 0.2135 0.8094 0.0772 0.022 Uiso 1 1 calc R . .
C4 C 0.05373(19) 0.71198(14) -0.00267(11) 0.0209(4) Uani 1 1 d . . .
H4 H 0.0805 0.7196 -0.0553 0.025 Uiso 1 1 calc R . .
C5 C -0.06496(19) 0.64823(14) -0.00498(11) 0.0219(4) Uani 1 1 d . . .
H5 H -0.1195 0.6124 -0.0594 0.026 Uiso 1 1 calc R . .
C6 C -0.10532(18) 0.63596(14) 0.07133(11) 0.0198(4) Uani 1 1 d . . .
C7 C -0.2402(2) 0.57147(16) 0.06501(13) 0.0287(4) Uani 1 1 d . . .
H7A H -0.2227 0.5181 0.1061 0.043 Uiso 1 1 calc R . .
H7B H -0.2740 0.5326 0.0055 0.043 Uiso 1 1 calc R . .
H7C H -0.3116 0.6218 0.0793 0.043 Uiso 1 1 calc R . .
C8 C -0.06887(17) 0.66804(13) 0.23341(11) 0.0163(3) Uani 1 1 d . . .
C9 C -0.15447(17) 0.74369(13) 0.27033(10) 0.0158(3) Uani 1 1 d . . .
C10 C -0.20780(18) 0.71724(14) 0.33989(11) 0.0202(4) Uani 1 1 d . . .
H10 H -0.2651 0.7675 0.3655 0.024 Uiso 1 1 calc R . .
C11 C -0.1781(2) 0.61932(15) 0.37154(12) 0.0240(4) Uani 1 1 d . . .
H11 H -0.2140 0.6030 0.4191 0.029 Uiso 1 1 calc R . .
C12 C -0.0964(2) 0.54483(14) 0.33430(12) 0.0242(4) Uani 1 1 d . . .
H12 H -0.0774 0.4771 0.3560 0.029 Uiso 1 1 calc R . .
C13 C -0.04147(19) 0.56805(14) 0.26497(11) 0.0203(4) Uani 1 1 d . . .
C14 C 0.0405(2) 0.48155(14) 0.22335(12) 0.0263(4) Uani 1 1 d . . .
H14A H 0.0803 0.4326 0.2655 0.039 Uiso 1 1 calc R . .
H14B H 0.1170 0.5171 0.2053 0.039 Uiso 1 1 calc R . .
H14C H -0.0225 0.4387 0.1722 0.039 Uiso 1 1 calc R . .
C15 C 0.24794(17) 0.78389(13) 0.30219(11) 0.0161(3) Uani 1 1 d . . .
C16 C 0.30985(18) 0.67503(14) 0.31283(11) 0.0172(3) Uani 1 1 d . . .
C17 C 0.29292(18) 0.62432(14) 0.38370(11) 0.0201(4) Uani 1 1 d . . .
C18 C 0.35969(19) 0.52625(14) 0.39638(12) 0.0224(4) Uani 1 1 d . . .
H18 H 0.3466 0.4901 0.4430 0.027 Uiso 1 1 calc R . .
C19 C 0.44442(19) 0.47951(14) 0.34361(12) 0.0231(4) Uani 1 1 d . . .
C20 C 0.46232(19) 0.53334(15) 0.27590(12) 0.0231(4) Uani 1 1 d . . .
H20 H 0.5209 0.5026 0.2395 0.028 Uiso 1 1 calc R . .
C21 C 0.39749(18) 0.63086(14) 0.25954(11) 0.0202(4) Uani 1 1 d . . .
C22 C 0.2099(2) 0.67503(15) 0.44693(12) 0.0243(4) Uani 1 1 d . . .
H22A H 0.2682 0.7328 0.4890 0.036 Uiso 1 1 calc R . .
H22B H 0.1821 0.6184 0.4780 0.036 Uiso 1 1 calc R . .
H22C H 0.1253 0.7069 0.4149 0.036 Uiso 1 1 calc R . .
C23 C 0.5199(2) 0.37525(15) 0.35970(14) 0.0307(5) Uani 1 1 d . . .
H23A H 0.5184 0.3596 0.4181 0.046 Uiso 1 1 calc R . .
H23B H 0.6178 0.3842 0.3554 0.046 Uiso 1 1 calc R . .
H23C H 0.4725 0.3142 0.3160 0.046 Uiso 1 1 calc R . .
C24 C 0.4336(2) 0.68746(16) 0.18869(12) 0.0274(4) Uani 1 1 d . . .
H24A H 0.5321 0.6753 0.1869 0.041 Uiso 1 1 calc R . .
H24B H 0.4204 0.7665 0.2010 0.041 Uiso 1 1 calc R . .
H24C H 0.3718 0.6573 0.1323 0.041 Uiso 1 1 calc R . .
C25 C -0.13732(17) 0.92805(13) 0.24791(10) 0.0148(3) Uani 1 1 d . . .
C26 C -0.20393(16) 1.02124(13) 0.20361(10) 0.0149(3) Uani 1 1 d . . .
C27 C -0.27538(17) 1.00265(14) 0.11472(11) 0.0167(3) Uani 1 1 d . . .
C28 C -0.33520(18) 1.09018(15) 0.07508(11) 0.0196(4) Uani 1 1 d . . .
H28 H -0.3826 1.0770 0.0151 0.023 Uiso 1 1 calc R . .
C29 C -0.32834(18) 1.19639(14) 0.11980(12) 0.0201(4) Uani 1 1 d . . .
C30 C -0.25705(18) 1.21314(14) 0.20696(12) 0.0201(4) Uani 1 1 d . . .
H30 H -0.2495 1.2853 0.2384 0.024 Uiso 1 1 calc R . .
C31 C -0.19618(17) 1.12837(14) 0.25008(11) 0.0167(3) Uani 1 1 d . . .
C32 C -0.28956(19) 0.89106(14) 0.05947(11) 0.0219(4) Uani 1 1 d . . .
H32A H -0.3547 0.8433 0.0777 0.033 Uiso 1 1 calc R . .
H32B H -0.1970 0.8585 0.0668 0.033 Uiso 1 1 calc R . .
H32C H -0.3263 0.8989 -0.0020 0.033 Uiso 1 1 calc R . .
C33 C -0.3996(2) 1.28902(15) 0.07655(13) 0.0293(4) Uani 1 1 d . . .
H33A H -0.5010 1.2839 0.0737 0.044 Uiso 1 1 calc R . .
H33B H -0.3849 1.2839 0.0174 0.044 Uiso 1 1 calc R . .
H33C H -0.3595 1.3595 0.1104 0.044 Uiso 1 1 calc R . .
C34 C -0.12834(18) 1.15593(14) 0.34595(11) 0.0216(4) Uani 1 1 d . . .
H34A H -0.0263 1.1673 0.3541 0.032 Uiso 1 1 calc R . .
H34B H -0.1472 1.0953 0.3761 0.032 Uiso 1 1 calc R . .
H34C H -0.1674 1.2232 0.3701 0.032 Uiso 1 1 calc R . .
C35 C 0.51403(19) 1.00115(17) 0.35245(13) 0.0290(4) Uani 1 1 d . . .
H35A H 0.5585 0.9344 0.3325 0.043 Uiso 1 1 calc R . .
H35B H 0.4871 0.9930 0.4069 0.043 Uiso 1 1 calc R . .
H35C H 0.5807 1.0643 0.3626 0.043 Uiso 1 1 calc R . .
C36 C 0.43180(19) 1.03689(17) 0.20673(12) 0.0278(4) Uani 1 1 d . . .
H36A H 0.4924 1.1039 0.2192 0.042 Uiso 1 1 calc R . .
H36B H 0.3485 1.0448 0.1603 0.042 Uiso 1 1 calc R . .
H36C H 0.4842 0.9741 0.1879 0.042 Uiso 1 1 calc R . .
C37 C 0.16168(19) 1.05173(15) 0.47991(11) 0.0226(4) Uani 1 1 d . . .
H37A H 0.2376 1.0339 0.5275 0.034 Uiso 1 1 calc R . .
H37B H 0.0992 0.9866 0.4555 0.034 Uiso 1 1 calc R . .
H37C H 0.1077 1.1111 0.5024 0.034 Uiso 1 1 calc R . .
C38 C 0.3224(2) 1.18017(16) 0.44681(12) 0.0285(4) Uani 1 1 d . . .
H38A H 0.2718 1.2449 0.4640 0.043 Uiso 1 1 calc R . .
H38B H 0.3710 1.1955 0.4021 0.043 Uiso 1 1 calc R . .
H38C H 0.3917 1.1627 0.4978 0.043 Uiso 1 1 calc R . .
C39 C 0.1532(2) 1.19713(15) 0.21245(13) 0.0328(5) Uani 1 1 d . . .
H39A H 0.2105 1.2139 0.1725 0.049 Uiso 1 1 calc R . .
H39B H 0.2042 1.2229 0.2727 0.049 Uiso 1 1 calc R . .
H39C H 0.0637 1.2341 0.1996 0.049 Uiso 1 1 calc R . .
C40 C 0.05799(18) 1.03664(15) 0.11075(11) 0.0199(4) Uani 1 1 d . . .
H40A H -0.0260 1.0781 0.0914 0.030 Uiso 1 1 calc R . .
H40B H 0.0305 0.9588 0.1059 0.030 Uiso 1 1 calc R . .
H40C H 0.1243 1.0446 0.0741 0.030 Uiso 1 1 calc R . .

loop_
_atom_site_aniso_label
_atom_site_aniso_U_11
_atom_site_aniso_U_22
_atom_site_aniso_U_33
_atom_site_aniso_U_23
_atom_site_aniso_U_13
_atom_site_aniso_U_12
Nb1 0.01237(9) 0.01495(9) 0.01324(8) 0.00256(6) 0.00348(6) 0.00012(6)
O1 0.0196(6) 0.0170(6) 0.0150(6) 0.0027(5) 0.0033(5) 0.0020(5)
O2 0.0100(6) 0.0174(6) 0.0183(6) 0.0024(5) 0.0023(5) -0.0008(5)
N1 0.0172(7) 0.0152(7) 0.0147(7) 0.0017(5) 0.0057(6) 0.0019(6)
N2 0.0165(7) 0.0164(7) 0.0165(7) 0.0010(6) 0.0058(6) -0.0007(6)
N3 0.0126(7) 0.0249(8) 0.0161(7) 0.0058(6) 0.0033(6) 0.0000(6)
N4 0.0178(7) 0.0189(7) 0.0147(7) 0.0019(6) 0.0048(6) -0.0009(6)
N5 0.0151(7) 0.0175(7) 0.0161(7) 0.0043(6) 0.0031(6) -0.0011(6)
C1 0.0211(9) 0.0149(8) 0.0173(8) 0.0016(6) 0.0084(7) 0.0043(7)
C2 0.0170(8) 0.0140(8) 0.0152(8) 0.0016(6) 0.0041(7) 0.0047(6)
C3 0.0199(9) 0.0190(8) 0.0188(8) 0.0035(7) 0.0092(7) 0.0033(7)
C4 0.0275(10) 0.0212(9) 0.0157(8) 0.0018(7) 0.0093(7) 0.0051(8)
C5 0.0270(10) 0.0216(9) 0.0151(8) -0.0027(7) 0.0042(7) 0.0029(8)
C6 0.0228(9) 0.0167(8) 0.0194(8) -0.0013(7) 0.0062(7) 0.0010(7)
C7 0.0289(11) 0.0290(10) 0.0256(10) -0.0028(8) 0.0053(8) -0.0078(8)
C8 0.0177(9) 0.0153(8) 0.0159(8) 0.0004(6) 0.0051(7) -0.0019(7)
C9 0.0156(8) 0.0147(8) 0.0157(8) -0.0021(6) 0.0034(7) -0.0046(6)
C10 0.0220(9) 0.0197(8) 0.0202(9) -0.0006(7) 0.0097(7) -0.0012(7)
C11 0.0298(10) 0.0249(9) 0.0202(9) 0.0050(7) 0.0110(8) -0.0044(8)
C12 0.0338(11) 0.0162(8) 0.0245(9) 0.0056(7) 0.0090(8) -0.0021(8)
C13 0.0249(10) 0.0157(8) 0.0201(9) -0.0012(7) 0.0070(8) -0.0009(7)
C14 0.0369(11) 0.0161(9) 0.0273(10) 0.0020(7) 0.0111(9) 0.0056(8)
C15 0.0156(8) 0.0174(8) 0.0172(8) 0.0030(6) 0.0073(7) 0.0010(7)
C16 0.0168(8) 0.0171(8) 0.0177(8) 0.0026(7) 0.0036(7) 0.0021(7)
C17 0.0201(9) 0.0209(9) 0.0203(9) 0.0046(7) 0.0056(7) 0.0030(7)
C18 0.0241(10) 0.0209(9) 0.0243(9) 0.0084(7) 0.0070(8) 0.0023(7)
C19 0.0210(9) 0.0178(9) 0.0297(10) 0.0035(7) 0.0042(8) 0.0031(7)
C20 0.0206(9) 0.0233(9) 0.0261(9) -0.0001(7) 0.0087(8) 0.0054(7)
C21 0.0189(9) 0.0214(9) 0.0203(8) 0.0023(7) 0.0052(7) 0.0011(7)
C22 0.0284(10) 0.0269(9) 0.0219(9) 0.0083(8) 0.0116(8) 0.0077(8)
C23 0.0329(11) 0.0207(9) 0.0410(12) 0.0076(9) 0.0114(9) 0.0074(8)
C24 0.0263(10) 0.0335(11) 0.0287(10) 0.0103(8) 0.0151(8) 0.0102(8)
C25 0.0144(8) 0.0172(8) 0.0144(8) -0.0004(6) 0.0080(7) 0.0010(6)
C26 0.0101(8) 0.0173(8) 0.0185(8) 0.0031(7) 0.0053(7) -0.0013(6)
C27 0.0126(8) 0.0189(8) 0.0195(8) 0.0022(7) 0.0059(7) -0.0013(7)
C28 0.0142(8) 0.0258(9) 0.0198(8) 0.0064(7) 0.0043(7) 0.0002(7)
C29 0.0137(8) 0.0212(9) 0.0282(9) 0.0090(7) 0.0075(7) 0.0007(7)
C30 0.0174(9) 0.0165(8) 0.0279(9) 0.0023(7) 0.0088(8) 0.0001(7)
C31 0.0120(8) 0.0179(8) 0.0215(8) 0.0022(7) 0.0072(7) 0.0001(6)
C32 0.0234(10) 0.0240(9) 0.0165(8) 0.0009(7) 0.0026(7) 0.0013(8)
C33 0.0305(11) 0.0236(10) 0.0357(11) 0.0112(8) 0.0074(9) 0.0029(8)
C34 0.0226(9) 0.0201(9) 0.0212(9) -0.0023(7) 0.0061(8) 0.0031(7)
C35 0.0156(9) 0.0438(12) 0.0277(10) 0.0119(9) 0.0015(8) -0.0003(8)
C36 0.0169(9) 0.0449(12) 0.0246(10) 0.0098(9) 0.0081(8) -0.0028(9)
C37 0.0217(9) 0.0313(10) 0.0146(8) 0.0027(7) 0.0042(7) -0.0038(8)
C38 0.0341(11) 0.0281(10) 0.0230(9) -0.0019(8) 0.0094(9) -0.0101(9)
C39 0.0414(12) 0.0210(10) 0.0294(10) 0.0084(8) -0.0074(9) -0.0035(9)
C40 0.0188(9) 0.0250(9) 0.0167(8) 0.0050(7) 0.0044(7) 0.0015(7)

loop_
_atom_type_symbol
_atom_type_description
_atom_type_scat_dispersion_real
_atom_type_scat_dispersion_imag
_atom_type_scat_source
C C 0.0033 0.0016 'International Tables Vol C Tables 4.2.6.8 and 6.1.1.4'
H H 0.0000 0.0000 'International Tables Vol C Tables 4.2.6.8 and 6.1.1.4'
N N 0.0061 0.0033 'International Tables Vol C Tables 4.2.6.8 and 6.1.1.4'
O O 0.0106 0.0060 'International Tables Vol C Tables 4.2.6.8 and 6.1.1.4'
Nb Nb -2.0727 0.6215 'International Tables Vol C Tables 4.2.6.8 and 6.1.1.4'

loop_
_geom_angle_atom_site_label_1
_geom_angle_atom_site_label_2
_geom_angle_atom_site_label_3
_geom_angle
_geom_angle_site_symmetry_1
_geom_angle_site_symmetry_3
_geom_angle_publ_flag
N4 Nb1 N5 111.67(6) . . ?
N4 Nb1 N3 94.07(6) . . ?
N5 Nb1 N3 88.03(6) . . ?
N4 Nb1 O2 92.10(5) . . ?
N5 Nb1 O2 93.15(5) . . ?
N3 Nb1 O2 172.80(5) . . ?
N4 Nb1 O1 87.15(5) . . ?
N5 Nb1 O1 160.34(5) . . ?
N3 Nb1 O1 84.85(5) . . ?
O2 Nb1 O1 91.76(4) . . ?
N4 Nb1 N1 143.82(5) . . ?
N5 Nb1 N1 103.87(6) . . ?
N3 Nb1 N1 93.70(5) . . ?
O2 Nb1 N1 79.12(5) . . ?
O1 Nb1 N1 58.48(5) . . ?
N4 Nb1 C15 115.70(5) . . ?
N5 Nb1 C15 132.62(5) . . ?
N3 Nb1 C15 87.59(5) . . ?
O2 Nb1 C15 86.39(5) . . ?
O1 Nb1 C15 28.90(5) . . ?
N1 Nb1 C15 29.66(5) . . ?
C15 O1 Nb1 96.30(10) . . ?
C25 O2 Nb1 138.72(10) . . ?
C15 N1 C2 128.62(14) . . ?
C15 N1 Nb1 91.24(10) . . ?
C2 N1 Nb1 139.00(11) . . ?
C25 N2 C9 122.20(14) . . ?
C36 N3 C35 108.24(14) . . ?
C36 N3 Nb1 127.48(11) . . ?
C35 N3 Nb1 123.43(11) . . ?
C38 N4 C37 111.16(14) . . ?
C38 N4 Nb1 128.43(11) . . ?
C37 N4 Nb1 119.32(11) . . ?
C39 N5 C40 110.85(14) . . ?
C39 N5 Nb1 121.32(11) . . ?
C40 N5 Nb1 127.58(11) . . ?
C2 C1 C6 118.85(15) . . ?
C2 C1 C8 123.32(15) . . ?
C6 C1 C8 117.83(15) . . ?
C3 C2 C1 120.01(15) . . ?
C3 C2 N1 117.46(15) . . ?
C1 C2 N1 122.14(14) . . ?
C4 C3 C2 120.46(16) . . ?
C4 C3 H3 119.8 . . ?
C2 C3 H3 119.8 . . ?
C3 C4 C5 120.00(16) . . ?
C3 C4 H4 120.0 . . ?
C5 C4 H4 120.0 . . ?
C4 C5 C6 120.74(16) . . ?
C4 C5 H5 119.6 . . ?
C6 C5 H5 119.6 . . ?
C5 C6 C1 119.91(16) . . ?
C5 C6 C7 118.76(16) . . ?
C1 C6 C7 121.30(15) . . ?
C6 C7 H7A 109.5 . . ?
C6 C7 H7B 109.5 . . ?
H7A C7 H7B 109.5 . . ?
C6 C7 H7C 109.5 . . ?
H7A C7 H7C 109.5 . . ?
H7B C7 H7C 109.5 . . ?
C13 C8 C9 119.93(15) . . ?
C13 C8 C1 118.92(14) . . ?
C9 C8 C1 120.62(14) . . ?
C10 C9 N2 117.73(15) . . ?
C10 C9 C8 118.71(15) . . ?
N2 C9 C8 122.76(14) . . ?
C11 C10 C9 120.90(16) . . ?
C11 C10 H10 119.6 . . ?
C9 C10 H10 119.6 . . ?
C10 C11 C12 120.19(16) . . ?
C10 C11 H11 119.9 . . ?
C12 C11 H11 119.9 . . ?
C11 C12 C13 120.65(16) . . ?
C11 C12 H12 119.7 . . ?
C13 C12 H12 119.7 . . ?
C12 C13 C8 119.60(16) . . ?
C12 C13 C14 118.64(16) . . ?
C8 C13 C14 121.70(15) . . ?
C13 C14 H14A 109.5 . . ?
C13 C14 H14B 109.5 . . ?
H14A C14 H14B 109.5 . . ?
C13 C14 H14C 109.5 . . ?
H14A C14 H14C 109.5 . . ?
H14B C14 H14C 109.5 . . ?
O1 C15 N1 113.70(15) . . ?
O1 C15 C16 117.72(14) . . ?
N1 C15 C16 128.32(15) . . ?
O1 C15 Nb1 54.79(8) . . ?
N1 C15 Nb1 59.11(9) . . ?
C16 C15 Nb1 168.31(12) . . ?
C21 C16 C17 120.61(16) . . ?
C21 C16 C15 120.25(15) . . ?
C17 C16 C15 118.69(15) . . ?
C18 C17 C16 118.08(16) . . ?
C18 C17 C22 119.98(16) . . ?
C16 C17 C22 121.91(15) . . ?
C19 C18 C17 122.48(17) . . ?
C19 C18 H18 118.8 . . ?
C17 C18 H18 118.8 . . ?
C18 C19 C20 117.97(16) . . ?
C18 C19 C23 122.02(17) . . ?
C20 C19 C23 119.98(17) . . ?
C19 C20 C21 122.19(17) . . ?
C19 C20 H20 118.9 . . ?
C21 C20 H20 118.9 . . ?
C20 C21 C16 118.60(16) . . ?
C20 C21 C24 117.76(16) . . ?
C16 C21 C24 123.50(16) . . ?
C17 C22 H22A 109.5 . . ?
C17 C22 H22B 109.5 . . ?
H22A C22 H22B 109.5 . . ?
C17 C22 H22C 109.5 . . ?
H22A C22 H22C 109.5 . . ?
H22B C22 H22C 109.5 . . ?
C19 C23 H23A 109.5 . . ?
C19 C23 H23B 109.5 . . ?
H23A C23 H23B 109.5 . . ?
C19 C23 H23C 109.5 . . ?
H23A C23 H23C 109.5 . . ?
H23B C23 H23C 109.5 . . ?
C21 C24 H24A 109.5 . . ?
C21 C24 H24B 109.5 . . ?
H24A C24 H24B 109.5 . . ?
C21 C24 H24C 109.5 . . ?
H24A C24 H24C 109.5 . . ?
H24B C24 H24C 109.5 . . ?
N2 C25 O2 125.02(15) . . ?
N2 C25 C26 117.83(14) . . ?
O2 C25 C26 117.12(14) . . ?
C31 C26 C27 118.97(15) . . ?
C31 C26 C25 120.63(14) . . ?
C27 C26 C25 120.39(14) . . ?
C28 C27 C26 119.33(16) . . ?
C28 C27 C32 117.70(15) . . ?
C26 C27 C32 122.97(15) . . ?
C27 C28 C29 122.50(16) . . ?
C27 C28 H28 118.8 . . ?
C29 C28 H28 118.8 . . ?
C30 C29 C28 117.32(16) . . ?
C30 C29 C33 121.09(16) . . ?
C28 C29 C33 121.55(17) . . ?
C29 C30 C31 122.59(16) . . ?
C29 C30 H30 118.7 . . ?
C31 C30 H30 118.7 . . ?
C30 C31 C26 119.27(16) . . ?
C30 C31 C34 117.54(15) . . ?
C26 C31 C34 123.16(15) . . ?
C27 C32 H32A 109.5 . . ?
C27 C32 H32B 109.5 . . ?
H32A C32 H32B 109.5 . . ?
C27 C32 H32C 109.5 . . ?
H32A C32 H32C 109.5 . . ?
H32B C32 H32C 109.5 . . ?
C29 C33 H33A 109.5 . . ?
C29 C33 H33B 109.5 . . ?
H33A C33 H33B 109.5 . . ?
C29 C33 H33C 109.5 . . ?
H33A C33 H33C 109.5 . . ?
H33B C33 H33C 109.5 . . ?
C31 C34 H34A 109.5 . . ?
C31 C34 H34B 109.5 . . ?
H34A C34 H34B 109.5 . . ?
C31 C34 H34C 109.5 . . ?
H34A C34 H34C 109.5 . . ?
H34B C34 H34C 109.5 . . ?
N3 C35 H35A 109.5 . . ?
N3 C35 H35B 109.5 . . ?
H35A C35 H35B 109.5 . . ?
N3 C35 H35C 109.5 . . ?
H35A C35 H35C 109.5 . . ?
H35B C35 H35C 109.5 . . ?
N3 C36 H36A 109.5 . . ?
N3 C36 H36B 109.5 . . ?
H36A C36 H36B 109.5 . . ?
N3 C36 H36C 109.5 . . ?
H36A C36 H36C 109.5 . . ?
H36B C36 H36C 109.5 . . ?
N4 C37 H37A 109.5 . . ?
N4 C37 H37B 109.5 . . ?
H37A C37 H37B 109.5 . . ?
N4 C37 H37C 109.5 . . ?
H37A C37 H37C 109.5 . . ?
H37B C37 H37C 109.5 . . ?
N4 C38 H38A 109.5 . . ?
N4 C38 H38B 109.5 . . ?
H38A C38 H38B 109.5 . . ?
N4 C38 H38C 109.5 . . ?
H38A C38 H38C 109.5 . . ?
H38B C38 H38C 109.5 . . ?
N5 C39 H39A 109.5 . . ?
N5 C39 H39B 109.5 . . ?
H39A C39 H39B 109.5 . . ?
N5 C39 H39C 109.5 . . ?
H39A C39 H39C 109.5 . . ?
H39B C39 H39C 109.5 . . ?
N5 C40 H40A 109.5 . . ?
N5 C40 H40B 109.5 . . ?
H40A C40 H40B 109.5 . . ?
N5 C40 H40C 109.5 . . ?
H40A C40 H40C 109.5 . . ?
H40B C40 H40C 109.5 . . ?

loop_
_geom_bond_atom_site_label_1
_geom_bond_atom_site_label_2
_geom_bond_distance
_geom_bond_site_symmetry_2
_geom_bond_publ_flag
Nb1 N4 1.9614(14) . ?
Nb1 N5 1.9723(14) . ?
Nb1 N3 2.0000(14) . ?
Nb1 O2 2.0688(12) . ?
Nb1 O1 2.1804(12) . ?
Nb1 N1 2.2766(14) . ?
Nb1 C15 2.6524(17) . ?
O1 C15 1.2898(19) . ?
O2 C25 1.321(2) . ?
N1 C15 1.313(2) . ?
N1 C2 1.411(2) . ?
N2 C25 1.283(2) . ?
N2 C9 1.407(2) . ?
N3 C36 1.464(2) . ?
N3 C35 1.471(2) . ?
N4 C38 1.460(2) . ?
N4 C37 1.463(2) . ?
N5 C39 1.456(2) . ?
N5 C40 1.458(2) . ?
C1 C2 1.403(2) . ?
C1 C6 1.410(2) . ?
C1 C8 1.506(2) . ?
C2 C3 1.399(2) . ?
C3 C4 1.378(2) . ?
C3 H3 0.9500 . ?
C4 C5 1.384(2) . ?
C4 H4 0.9500 . ?
C5 C6 1.389(2) . ?
C5 H5 0.9500 . ?
C6 C7 1.507(2) . ?
C7 H7A 0.9800 . ?
C7 H7B 0.9800 . ?
C7 H7C 0.9800 . ?
C8 C13 1.398(2) . ?
C8 C9 1.413(2) . ?
C9 C10 1.404(2) . ?
C10 C11 1.378(2) . ?
C10 H10 0.9500 . ?
C11 C12 1.380(3) . ?
C11 H11 0.9500 . ?
C12 C13 1.397(2) . ?
C12 H12 0.9500 . ?
C13 C14 1.508(2) . ?
C14 H14A 0.9800 . ?
C14 H14B 0.9800 . ?
C14 H14C 0.9800 . ?
C15 C16 1.489(2) . ?
C16 C21 1.401(2) . ?
C16 C17 1.405(2) . ?
C17 C18 1.393(2) . ?
C17 C22 1.507(2) . ?
C18 C19 1.384(2) . ?
C18 H18 0.9500 . ?
C19 C20 1.386(2) . ?
C19 C23 1.508(2) . ?
C20 C21 1.390(2) . ?
C20 H20 0.9500 . ?
C21 C24 1.512(2) . ?
C22 H22A 0.9800 . ?
C22 H22B 0.9800 . ?
C22 H22C 0.9800 . ?
C23 H23A 0.9800 . ?
C23 H23B 0.9800 . ?
C23 H23C 0.9800 . ?
C24 H24A 0.9800 . ?
C24 H24B 0.9800 . ?
C24 H24C 0.9800 . ?
C25 C26 1.504(2) . ?
C26 C31 1.410(2) . ?
C26 C27 1.412(2) . ?
C27 C28 1.389(2) . ?
C27 C32 1.510(2) . ?
C28 C29 1.391(2) . ?
C28 H28 0.9500 . ?
C29 C30 1.387(2) . ?
C29 C33 1.506(2) . ?
C30 C31 1.391(2) . ?
C30 H30 0.9500 . ?
C31 C34 1.506(2) . ?
C32 H32A 0.9800 . ?
C32 H32B 0.9800 . ?
C32 H32C 0.9800 . ?
C33 H33A 0.9800 . ?
C33 H33B 0.9800 . ?
C33 H33C 0.9800 . ?
C34 H34A 0.9800 . ?
C34 H34B 0.9800 . ?
C34 H34C 0.9800 . ?
C35 H35A 0.9800 . ?
C35 H35B 0.9800 . ?
C35 H35C 0.9800 . ?
C36 H36A 0.9800 . ?
C36 H36B 0.9800 . ?
C36 H36C 0.9800 . ?
C37 H37A 0.9800 . ?
C37 H37B 0.9800 . ?
C37 H37C 0.9800 . ?
C38 H38A 0.9800 . ?
C38 H38B 0.9800 . ?
C38 H38C 0.9800 . ?
C39 H39A 0.9800 . ?
C39 H39B 0.9800 . ?
C39 H39C 0.9800 . ?
C40 H40A 0.9800 . ?
C40 H40B 0.9800 . ?
C40 H40C 0.9800 . ?

loop_
_geom_torsion_atom_site_label_1
_geom_torsion_atom_site_label_2
_geom_torsion_atom_site_label_3
_geom_torsion_atom_site_label_4
_geom_torsion
_geom_torsion_site_symmetry_1
_geom_torsion_site_symmetry_2
_geom_torsion_site_symmetry_3
_geom_torsion_site_symmetry_4
_geom_torsion_publ_flag
N4 Nb1 O1 C15 171.31(10) . . . . ?
N5 Nb1 O1 C15 -25.13(19) . . . . ?
N3 Nb1 O1 C15 -94.34(10) . . . . ?
O2 Nb1 O1 C15 79.29(10) . . . . ?
N1 Nb1 O1 C15 3.21(9) . . . . ?
N4 Nb1 O2 C25 142.99(16) . . . . ?
N5 Nb1 O2 C25 31.15(16) . . . . ?
N3 Nb1 O2 C25 -68.0(4) . . . . ?
O1 Nb1 O2 C25 -129.80(15) . . . . ?
N1 Nb1 O2 C25 -72.38(16) . . . . ?
C15 Nb1 O2 C25 -101.38(16) . . . . ?
N4 Nb1 N1 C15 -23.54(14) . . . . ?
N5 Nb1 N1 C15 167.40(9) . . . . ?
N3 Nb1 N1 C15 78.52(10) . . . . ?
O2 Nb1 N1 C15 -102.02(10) . . . . ?
O1 Nb1 N1 C15 -3.13(9) . . . . ?
N4 Nb1 N1 C2 144.04(15) . . . . ?
N5 Nb1 N1 C2 -25.02(17) . . . . ?
N3 Nb1 N1 C2 -113.90(16) . . . . ?
O2 Nb1 N1 C2 65.56(16) . . . . ?
O1 Nb1 N1 C2 164.45(18) . . . . ?
C15 Nb1 N1 C2 167.6(2) . . . . ?
N4 Nb1 N3 C36 -139.07(15) . . . . ?
N5 Nb1 N3 C36 -27.48(15) . . . . ?
O2 Nb1 N3 C36 72.0(4) . . . . ?
O1 Nb1 N3 C36 134.17(15) . . . . ?
N1 Nb1 N3 C36 76.29(15) . . . . ?
C15 Nb1 N3 C36 105.33(15) . . . . ?
N4 Nb1 N3 C35 52.77(15) . . . . ?
N5 Nb1 N3 C35 164.36(15) . . . . ?
O2 Nb1 N3 C35 -96.1(4) . . . . ?
O1 Nb1 N3 C35 -33.99(14) . . . . ?
N1 Nb1 N3 C35 -91.86(15) . . . . ?
C15 Nb1 N3 C35 -62.83(15) . . . . ?
N5 Nb1 N4 C38 -62.33(16) . . . . ?
N3 Nb1 N4 C38 27.16(15) . . . . ?
O2 Nb1 N4 C38 -156.55(15) . . . . ?
O1 Nb1 N4 C38 111.79(15) . . . . ?
N1 Nb1 N4 C38 129.11(14) . . . . ?
C15 Nb1 N4 C38 116.44(15) . . . . ?
N5 Nb1 N4 C37 130.77(12) . . . . ?
N3 Nb1 N4 C37 -139.74(13) . . . . ?
O2 Nb1 N4 C37 36.54(13) . . . . ?
O1 Nb1 N4 C37 -55.11(12) . . . . ?
N1 Nb1 N4 C37 -37.80(17) . . . . ?
C15 Nb1 N4 C37 -50.47(14) . . . . ?
N4 Nb1 N5 C39 23.00(15) . . . . ?
N3 Nb1 N5 C39 -70.59(14) . . . . ?
O2 Nb1 N5 C39 116.52(14) . . . . ?
O1 Nb1 N5 C39 -139.29(16) . . . . ?
N1 Nb1 N5 C39 -163.92(14) . . . . ?
C15 Nb1 N5 C39 -155.49(13) . . . . ?
N4 Nb1 N5 C40 -163.32(13) . . . . ?
N3 Nb1 N5 C40 103.08(14) . . . . ?
O2 Nb1 N5 C40 -69.80(14) . . . . ?
O1 Nb1 N5 C40 34.4(2) . . . . ?
N1 Nb1 N5 C40 9.75(14) . . . . ?
C15 Nb1 N5 C40 18.19(17) . . . . ?
C6 C1 C2 C3 -1.0(2) . . . . ?
C8 C1 C2 C3 179.42(15) . . . . ?
C6 C1 C2 N1 171.65(15) . . . . ?
C8 C1 C2 N1 -8.0(2) . . . . ?
C15 N1 C2 C3 -121.34(18) . . . . ?
Nb1 N1 C2 C3 74.6(2) . . . . ?
C15 N1 C2 C1 65.9(2) . . . . ?
Nb1 N1 C2 C1 -98.15(19) . . . . ?
C1 C2 C3 C4 -0.8(2) . . . . ?
N1 C2 C3 C4 -173.73(15) . . . . ?
C2 C3 C4 C5 1.4(3) . . . . ?
C3 C4 C5 C6 -0.2(3) . . . . ?
C4 C5 C6 C1 -1.6(3) . . . . ?
C4 C5 C6 C7 176.28(16) . . . . ?
C2 C1 C6 C5 2.1(2) . . . . ?
C8 C1 C6 C5 -178.23(15) . . . . ?
C2 C1 C6 C7 -175.69(16) . . . . ?
C8 C1 C6 C7 4.0(2) . . . . ?
C2 C1 C8 C13 -103.00(19) . . . . ?
C6 C1 C8 C13 77.4(2) . . . . ?
C2 C1 C8 C9 85.4(2) . . . . ?
C6 C1 C8 C9 -94.27(19) . . . . ?
C25 N2 C9 C10 102.91(18) . . . . ?
C25 N2 C9 C8 -87.5(2) . . . . ?
C13 C8 C9 C10 1.4(2) . . . . ?
C1 C8 C9 C10 173.00(15) . . . . ?
C13 C8 C9 N2 -168.04(15) . . . . ?
C1 C8 C9 N2 3.5(2) . . . . ?
N2 C9 C10 C11 169.72(16) . . . . ?
C8 C9 C10 C11 -0.3(3) . . . . ?
C9 C10 C11 C12 -0.8(3) . . . . ?
C10 C11 C12 C13 0.8(3) . . . . ?
C11 C12 C13 C8 0.4(3) . . . . ?
C11 C12 C13 C14 -176.73(17) . . . . ?
C9 C8 C13 C12 -1.5(3) . . . . ?
C1 C8 C13 C12 -173.19(16) . . . . ?
C9 C8 C13 C14 175.53(16) . . . . ?
C1 C8 C13 C14 3.8(3) . . . . ?
Nb1 O1 C15 N1 -5.18(14) . . . . ?
Nb1 O1 C15 C16 169.46(12) . . . . ?
C2 N1 C15 O1 -164.66(15) . . . . ?
Nb1 N1 C15 O1 4.93(14) . . . . ?
C2 N1 C15 C16 21.4(3) . . . . ?
Nb1 N1 C15 C16 -169.02(16) . . . . ?
C2 N1 C15 Nb1 -169.60(18) . . . . ?
N4 Nb1 C15 O1 -9.64(11) . . . . ?
N5 Nb1 C15 O1 168.80(9) . . . . ?
N3 Nb1 C15 O1 83.72(10) . . . . ?
O2 Nb1 C15 O1 -100.24(9) . . . . ?
N1 Nb1 C15 O1 -174.47(15) . . . . ?
N4 Nb1 C15 N1 164.83(9) . . . . ?
N5 Nb1 C15 N1 -16.73(13) . . . . ?
N3 Nb1 C15 N1 -101.81(10) . . . . ?
O2 Nb1 C15 N1 74.23(10) . . . . ?
O1 Nb1 C15 N1 174.47(15) . . . . ?
N4 Nb1 C15 C16 -62.7(6) . . . . ?
N5 Nb1 C15 C16 115.7(6) . . . . ?
N3 Nb1 C15 C16 30.6(6) . . . . ?
O2 Nb1 C15 C16 -153.3(6) . . . . ?
O1 Nb1 C15 C16 -53.1(5) . . . . ?
N1 Nb1 C15 C16 132.4(6) . . . . ?
O1 C15 C16 C21 -119.97(18) . . . . ?
N1 C15 C16 C21 53.8(3) . . . . ?
Nb1 C15 C16 C21 -72.4(6) . . . . ?
O1 C15 C16 C17 52.3(2) . . . . ?
N1 C15 C16 C17 -133.93(18) . . . . ?
Nb1 C15 C16 C17 99.9(6) . . . . ?
C21 C16 C17 C18 -3.3(3) . . . . ?
C15 C16 C17 C18 -175.59(16) . . . . ?
C21 C16 C17 C22 174.49(17) . . . . ?
C15 C16 C17 C22 2.2(3) . . . . ?
C16 C17 C18 C19 1.9(3) . . . . ?
C22 C17 C18 C19 -175.91(18) . . . . ?
C17 C18 C19 C20 0.0(3) . . . . ?
C17 C18 C19 C23 178.00(17) . . . . ?
C18 C19 C20 C21 -0.5(3) . . . . ?
C23 C19 C20 C21 -178.62(17) . . . . ?
C19 C20 C21 C16 -0.8(3) . . . . ?
C19 C20 C21 C24 175.11(17) . . . . ?
C17 C16 C21 C20 2.8(3) . . . . ?
C15 C16 C21 C20 174.94(16) . . . . ?
C17 C16 C21 C24 -172.90(17) . . . . ?
C15 C16 C21 C24 -0.7(3) . . . . ?
C9 N2 C25 O2 -1.5(2) . . . . ?
C9 N2 C25 C26 -179.85(14) . . . . ?
Nb1 O2 C25 N2 118.48(17) . . . . ?
Nb1 O2 C25 C26 -63.2(2) . . . . ?
N2 C25 C26 C31 137.19(16) . . . . ?
O2 C25 C26 C31 -41.3(2) . . . . ?
N2 C25 C26 C27 -42.7(2) . . . . ?
O2 C25 C26 C27 138.78(15) . . . . ?
C31 C26 C27 C28 0.5(2) . . . . ?
C25 C26 C27 C28 -179.55(14) . . . . ?
C31 C26 C27 C32 -179.93(15) . . . . ?
C25 C26 C27 C32 0.0(2) . . . . ?
C26 C27 C28 C29 -0.4(2) . . . . ?
C32 C27 C28 C29 -179.96(15) . . . . ?
C27 C28 C29 C30 0.7(2) . . . . ?
C27 C28 C29 C33 -177.17(16) . . . . ?
C28 C29 C30 C31 -1.2(2) . . . . ?
C33 C29 C30 C31 176.67(16) . . . . ?
C29 C30 C31 C26 1.4(2) . . . . ?
C29 C30 C31 C34 -176.82(15) . . . . ?
C27 C26 C31 C30 -1.0(2) . . . . ?
C25 C26 C31 C30 179.07(14) . . . . ?
C27 C26 C31 C34 177.11(15) . . . . ?
C25 C26 C31 C34 -2.8(2) . . . . ?
